data_7214773
loop_
_publ_author_name
'Khavasi, Hamid Reza'
'Barforoush, Maryam Mehdizadeh'
'Fard, Mahmood Azizpoor'

_publ_section_title
;
 Influence of ligand substituent on structural assembly and coordination
 geometry
;
_journal_issue 21
_journal_name_full CrystEngComm
_journal_page_first 7236
_journal_paper_doi 10.1039/c2ce25898f
_journal_volume 14
_journal_year 2012
_chemical_formula_moiety 'C12 H11 Br2 Hg1 N3 O2'
_chemical_formula_sum 'C12 H11 Br2 Hg N3 O2'
_chemical_formula_weight 589.63
_chemical_name_systematic
;
?
;
_space_group_IT_number 2
_symmetry_cell_setting triclinic
_symmetry_space_group_name_Hall '-P 1'
_symmetry_space_group_name_H-M 'P -1'
_atom_sites_solution_hydrogens geom
_atom_sites_solution_primary direct
_atom_sites_solution_secondary difmap
_audit_creation_method SHELXL-97
_cell_angle_alpha 98.167(9)
_cell_angle_beta 94.158(10)
_cell_angle_gamma 115.388(8)
_cell_formula_units_Z 2
_cell_length_a 7.9158(9)
_cell_length_b 8.1142(8)
_cell_length_c 13.4426(17)
_cell_measurement_temperature 298(2)
_cell_volume 763.49(16)
_computing_cell_refinement 'X-Area 1.31 (Stoe & Cie GmbH, 2005)'
_computing_data_collection 'X-Area 1.31 (Stoe & Cie GmbH, 2005)'
_computing_data_reduction 'X-Area 1.31 (Stoe & Cie GmbH, 2005)'
_computing_molecular_graphics 'ORTEP-3 for Windows (Farrugia, 1997)'
_computing_publication_material 'WinGX (Farrugia, 1999)'
_computing_structure_refinement 'SHELXL-97 (Sheldrick, 1997)'
_computing_structure_solution 'SHELXS-97 (Sheldrick, 1990)'
_diffrn_ambient_temperature 298(2)
_diffrn_detector_area_resol_mean '0.15 mm'
_diffrn_measured_fraction_theta_full 0.982
_diffrn_measured_fraction_theta_max 0.982
_diffrn_measurement_device_type 'STOE IPDS II'
_diffrn_measurement_method 'rotation method'
_diffrn_radiation_monochromator graphite
_diffrn_radiation_source 'fine-focus sealed tube'
_diffrn_radiation_type MoK\a
_diffrn_radiation_wavelength 0.71073
_diffrn_reflns_av_R_equivalents 0.0959
_diffrn_reflns_av_sigmaI/netI 0.0798
_diffrn_reflns_limit_h_max 8
_diffrn_reflns_limit_h_min -10
_diffrn_reflns_limit_k_max 11
_diffrn_reflns_limit_k_min -10
_diffrn_reflns_limit_l_max 18
_diffrn_reflns_limit_l_min -18
_diffrn_reflns_number 8760
_diffrn_reflns_theta_full 29.24
_diffrn_reflns_theta_max 29.24
_diffrn_reflns_theta_min 2.83
_diffrn_standards_number 0
_exptl_absorpt_coefficient_mu 15.316
_exptl_absorpt_correction_T_max 0.2176
_exptl_absorpt_correction_T_min 0.1513
_exptl_absorpt_correction_type numerical
_exptl_absorpt_process_details 'shape of crystal determined optically'
_exptl_crystal_colour yellow
_exptl_crystal_density_diffrn 2.565
_exptl_crystal_density_method 'not measured'
_exptl_crystal_description block
_exptl_crystal_F_000 540
_exptl_crystal_size_max 0.13
_exptl_crystal_size_mid 0.11
_exptl_crystal_size_min 0.10
_refine_diff_density_max 0.969
_refine_diff_density_min -0.946
_refine_diff_density_rms 0.518
_refine_ls_extinction_coef 0.027(4)
_refine_ls_extinction_expression Fc^*^=kFc[1+0.001xFc^2^\l^3^/sin(2\q)]^-1/4^
_refine_ls_extinction_method SHELXL
_refine_ls_goodness_of_fit_ref 1.146
_refine_ls_hydrogen_treatment constr
_refine_ls_matrix_type full
_refine_ls_number_parameters 182
_refine_ls_number_reflns 4073
_refine_ls_number_restraints 0
_refine_ls_restrained_S_all 1.146
_refine_ls_R_factor_all 0.0991
_refine_ls_R_factor_gt 0.0942
_refine_ls_shift/su_max 0.003
_refine_ls_shift/su_mean 0.000
_refine_ls_structure_factor_coef Fsqd
_refine_ls_weighting_details 'calc w=1/[\s^2^(Fo^2^)+(0.1531P)^2^+2.7838P] where P=(Fo^2^+2Fc^2^)/3'
_refine_ls_weighting_scheme calc
_refine_ls_wR_factor_gt 0.1882
_refine_ls_wR_factor_ref 0.1987
_reflns_number_gt 3564
_reflns_number_total 4073
_reflns_threshold_expression >2sigma(I)
_cod_data_source_file c2ce25898f.txt
_cod_data_source_block kh-h3
_cod_depositor_comments
;
The following automatic conversions were performed:

'_symmetry_cell_setting' value 'Triclinic' changed to 'triclinic'
according to
/usr/data/users/saulius/automatic-downloads/retrospective/RSC/lib/dictionaries/cif_core.dic
dictionary named 'cif_core.dic' version 2.4.2 from 2011-04-26.

Automatic conversion script
Id: cif_fix_values 2281 2013-09-26 08:29:07Z andrius 
;
_cod_original_cell_volume 763.49(15)
_cod_original_sg_symbol_H-M p-1
_cod_original_formula_sum 'C12 H11 Br2 Hg1 N3 O2'
_cod_database_code 7214773

loop_
_symmetry_equiv_pos_as_xyz
'x, y, z'
'-x, -y, -z'

loop_
_atom_site_label
_atom_site_type_symbol
_atom_site_fract_x
_atom_site_fract_y
_atom_site_fract_z
_atom_site_U_iso_or_equiv
_atom_site_adp_type
_atom_site_occupancy
_atom_site_symmetry_multiplicity
_atom_site_calc_flag
_atom_site_refinement_flags
C1 C 0.884(3) 0.987(2) 0.6263(17) 0.081(5) Uani 1 1 d .
H1A H 0.9353 1.0205 0.6971 0.097 Uiso 1 1 calc R
H1B H 0.7684 0.9997 0.6180 0.097 Uiso 1 1 calc R
H1C H 0.9729 1.0678 0.5893 0.097 Uiso 1 1 calc R
C2 C 0.7243(17) 0.6660(17) 0.6320(9) 0.045(2) Uani 1 1 d .
C3 C 0.656(2) 0.693(2) 0.7242(12) 0.061(3) Uani 1 1 d .
H3 H 0.6942 0.8128 0.7607 0.073 Uiso 1 1 calc R
C4 C 0.534(2) 0.543(2) 0.7592(11) 0.060(3) Uani 1 1 d .
H4 H 0.4842 0.5621 0.8180 0.072 Uiso 1 1 calc R
C5 C 0.483(2) 0.365(2) 0.7099(11) 0.059(3) Uani 1 1 d .
H5 H 0.4058 0.2659 0.7381 0.071 Uiso 1 1 calc R
C6 C 0.5445(18) 0.3311(17) 0.6182(10) 0.048(2) Uani 1 1 d .
H6 H 0.5045 0.2103 0.5830 0.058 Uiso 1 1 calc R
C7 C 0.6674(15) 0.4826(16) 0.5806(9) 0.043(2) Uani 1 1 d .
C8 C 0.7226(17) 0.3160(16) 0.4280(10) 0.047(2) Uani 1 1 d .
C9 C 0.8215(16) 0.3562(15) 0.3350(9) 0.041(2) Uani 1 1 d .
C10 C 0.7849(19) 0.2101(16) 0.2569(10) 0.050(2) Uani 1 1 d .
H10 H 0.7068 0.0887 0.2626 0.060 Uiso 1 1 calc R
C11 C 0.983(2) 0.4189(18) 0.1690(12) 0.055(3) Uani 1 1 d .
H11 H 1.0444 0.4441 0.1125 0.066 Uiso 1 1 calc R
C12 C 1.018(2) 0.5616(17) 0.2482(11) 0.053(3) Uani 1 1 d .
H12 H 1.1000 0.6824 0.2436 0.064 Uiso 1 1 calc R
N1 N 0.7457(14) 0.4680(14) 0.4913(8) 0.048(2) Uani 1 1 d .
H1D H 0.8186 0.5717 0.4753 0.058 Uiso 1 1 calc R
N2 N 0.8641(16) 0.2458(15) 0.1723(9) 0.052(2) Uani 1 1 d .
N3 N 0.9369(15) 0.5318(13) 0.3315(9) 0.048(2) Uani 1 1 d .
Hg1 Hg 0.75625(6) 0.00730(6) 0.01741(4) 0.0524(3) Uani 1 1 d .
O1 O 0.8457(18) 0.8019(15) 0.5889(10) 0.067(3) Uani 1 1 d .
O2 O 0.631(2) 0.1538(14) 0.4376(10) 0.077(4) Uani 1 1 d .
Br1 Br 0.8390(2) -0.2376(2) 0.05696(14) 0.0633(4) Uani 1 1 d .
Br2 Br 0.63458(18) 0.1642(2) -0.09248(14) 0.0626(4) Uani 1 1 d .

loop_
_atom_site_aniso_label
_atom_site_aniso_U_11
_atom_site_aniso_U_22
_atom_site_aniso_U_33
_atom_site_aniso_U_23
_atom_site_aniso_U_13
_atom_site_aniso_U_12
C1 0.094(12) 0.039(7) 0.092(12) 0.003(7) 0.021(10) 0.017(7)
C2 0.050(6) 0.044(5) 0.043(5) 0.007(4) 0.010(4) 0.022(4)
C3 0.061(7) 0.063(8) 0.059(7) 0.002(6) 0.017(6) 0.030(6)
C4 0.057(7) 0.076(9) 0.053(7) 0.012(6) 0.013(5) 0.035(7)
C5 0.063(7) 0.073(9) 0.054(7) 0.024(6) 0.025(6) 0.035(7)
C6 0.054(6) 0.043(5) 0.052(6) 0.016(5) 0.012(5) 0.024(5)
C7 0.044(5) 0.047(5) 0.050(6) 0.015(4) 0.015(4) 0.027(4)
C8 0.053(6) 0.036(5) 0.055(6) 0.019(5) 0.020(5) 0.019(4)
C9 0.044(5) 0.039(5) 0.045(5) 0.009(4) 0.010(4) 0.023(4)
C10 0.064(7) 0.036(5) 0.049(6) 0.007(4) 0.012(5) 0.021(5)
C11 0.064(7) 0.044(6) 0.062(7) 0.014(5) 0.018(6) 0.027(5)
C12 0.058(6) 0.038(5) 0.065(7) 0.011(5) 0.017(6) 0.021(5)
N1 0.058(6) 0.039(4) 0.050(5) 0.013(4) 0.018(4) 0.021(4)
N2 0.057(5) 0.042(5) 0.062(6) 0.003(4) 0.016(5) 0.027(4)
N3 0.053(5) 0.035(4) 0.058(6) 0.012(4) 0.015(4) 0.020(4)
Hg1 0.0501(3) 0.0519(4) 0.0651(4) 0.0107(2) 0.0119(2) 0.0316(2)
O1 0.080(7) 0.044(5) 0.076(7) 0.006(5) 0.023(5) 0.025(5)
O2 0.109(9) 0.035(5) 0.083(7) 0.019(5) 0.049(7) 0.021(5)
Br1 0.0619(7) 0.0608(8) 0.0906(10) 0.0294(7) 0.0311(7) 0.0415(6)
Br2 0.0434(6) 0.0696(9) 0.0841(10) 0.0399(8) 0.0187(6) 0.0245(6)

loop_
_atom_type_symbol
_atom_type_description
_atom_type_scat_dispersion_real
_atom_type_scat_dispersion_imag
_atom_type_scat_source
C C 0.0033 0.0016 'International Tables Vol C Tables 4.2.6.8 and 6.1.1.4'
H H 0.0000 0.0000 'International Tables Vol C Tables 4.2.6.8 and 6.1.1.4'
N N 0.0061 0.0033 'International Tables Vol C Tables 4.2.6.8 and 6.1.1.4'
Hg Hg -2.3894 9.2266 'International Tables Vol C Tables 4.2.6.8 and 6.1.1.4'
O O 0.0106 0.0060 'International Tables Vol C Tables 4.2.6.8 and 6.1.1.4'
Br Br -0.2901 2.4595 'International Tables Vol C Tables 4.2.6.8 and 6.1.1.4'

loop_
_geom_angle_atom_site_label_1
_geom_angle_atom_site_label_2
_geom_angle_atom_site_label_3
_geom_angle
_geom_angle_site_symmetry_3
O1 C1 H1A 109.5 .
O1 C1 H1B 109.5 .
H1A C1 H1B 109.5 .
O1 C1 H1C 109.5 .
H1A C1 H1C 109.5 .
H1B C1 H1C 109.5 .
O1 C2 C7 115.9(10) .
O1 C2 C3 125.6(12) .
C7 C2 C3 118.4(12) .
C4 C3 C2 119.6(14) .
C4 C3 H3 120.2 .
C2 C3 H3 120.2 .
C3 C4 C5 121.5(13) .
C3 C4 H4 119.3 .
C5 C4 H4 119.3 .
C4 C5 C6 121.1(13) .
C4 C5 H5 119.5 .
C6 C5 H5 119.5 .
C7 C6 C5 118.1(13) .
C7 C6 H6 120.9 .
C5 C6 H6 120.9 .
C6 C7 N1 124.1(11) .
C6 C7 C2 121.2(11) .
N1 C7 C2 114.7(10) .
O2 C8 N1 126.8(12) .
O2 C8 C9 119.7(12) .
N1 C8 C9 113.5(9) .
N3 C9 C10 122.6(11) .
N3 C9 C8 118.7(10) .
C10 C9 C8 118.7(10) .
N2 C10 C9 119.0(11) .
N2 C10 H10 120.5 .
C9 C10 H10 120.5 .
N2 C11 C12 120.6(13) .
N2 C11 H11 119.7 .
C12 C11 H11 119.7 .
N3 C12 C11 121.9(12) .
N3 C12 H12 119.1 .
C11 C12 H12 119.1 .
C8 N1 C7 128.9(10) .
C8 N1 H1D 115.6 .
C7 N1 H1D 115.6 .
C11 N2 C10 118.9(11) .
C11 N2 Hg1 119.4(9) .
C10 N2 Hg1 121.0(8) .
C12 N3 C9 116.9(11) .
N2 Hg1 Br1 106.3(3) .
N2 Hg1 Br2 97.9(3) .
Br1 Hg1 Br2 155.69(7) .
N2 Hg1 Br2 87.1(3) 2_655
Br1 Hg1 Br2 93.82(4) 2_655
Br2 Hg1 Br2 89.28(4) 2_655
C2 O1 C1 118.8(13) .
Hg1 Br2 Hg1 90.72(4) 2_655

loop_
_geom_bond_atom_site_label_1
_geom_bond_atom_site_label_2
_geom_bond_distance
_geom_bond_site_symmetry_2
C1 O1 1.407(18) .
C1 H1A 0.9600 .
C1 H1B 0.9600 .
C1 H1C 0.9600 .
C2 O1 1.352(16) .
C2 C7 1.408(16) .
C2 C3 1.413(18) .
C3 C4 1.36(2) .
C3 H3 0.9300 .
C4 C5 1.37(2) .
C4 H4 0.9300 .
C5 C6 1.394(18) .
C5 H5 0.9300 .
C6 C7 1.391(15) .
C6 H6 0.9300 .
C7 N1 1.404(14) .
C8 O2 1.232(14) .
C8 N1 1.328(16) .
C8 C9 1.523(15) .
C9 N3 1.332(14) .
C9 C10 1.378(16) .
C10 N2 1.347(17) .
C10 H10 0.9300 .
C11 N2 1.324(17) .
C11 C12 1.374(19) .
C11 H11 0.9300 .
C12 N3 1.330(17) .
C12 H12 0.9300 .
N1 H1D 0.8600 .
N2 Hg1 2.447(11) .
Hg1 Br1 2.4549(14) .
Hg1 Br2 2.4716(15) .
Hg1 Br2 3.1123(13) 2_655
Br2 Hg1 3.1123(14) 2_655

loop_
_geom_torsion_atom_site_label_1
_geom_torsion_atom_site_label_2
_geom_torsion_atom_site_label_3
_geom_torsion_atom_site_label_4
_geom_torsion
_geom_torsion_site_symmetry_1
_geom_torsion_site_symmetry_4
O1 C2 C3 C4 -179.8(14) . .
C7 C2 C3 C4 -2(2) . .
C2 C3 C4 C5 3(2) . .
C3 C4 C5 C6 -4(2) . .
C4 C5 C6 C7 3(2) . .
C5 C6 C7 N1 177.6(12) . .
C5 C6 C7 C2 -1.8(18) . .
O1 C2 C7 C6 179.3(12) . .
C3 C2 C7 C6 1.1(18) . .
O1 C2 C7 N1 -0.2(16) . .
C3 C2 C7 N1 -178.3(12) . .
O2 C8 C9 N3 -172.6(13) . .
N1 C8 C9 N3 8.1(16) . .
O2 C8 C9 C10 8.7(19) . .
N1 C8 C9 C10 -170.5(11) . .
N3 C9 C10 N2 -2.0(19) . .
C8 C9 C10 N2 176.5(11) . .
N2 C11 C12 N3 1(2) . .
O2 C8 N1 C7 -3(2) . .
C9 C8 N1 C7 176.4(11) . .
C6 C7 N1 C8 -1(2) . .
C2 C7 N1 C8 178.5(12) . .
C12 C11 N2 C10 -4(2) . .
C12 C11 N2 Hg1 167.3(11) . .
C9 C10 N2 C11 3.9(19) . .
C9 C10 N2 Hg1 -166.9(9) . .
C11 C12 N3 C9 1(2) . .
C10 C9 N3 C12 -0.2(18) . .
C8 C9 N3 C12 -178.8(11) . .
C11 N2 Hg1 Br1 123.3(10) . .
C10 N2 Hg1 Br1 -66.0(10) . .
C11 N2 Hg1 Br2 -54.7(10) . .
C10 N2 Hg1 Br2 116.1(10) . .
C11 N2 Hg1 Br2 -143.6(10) . 2_655
C10 N2 Hg1 Br2 27.2(10) . 2_655
C7 C2 O1 C1 169.5(15) . .
C3 C2 O1 C1 -12(2) . .
N2 Hg1 Br2 Hg1 -87.0(3) . 2_655
Br1 Hg1 Br2 Hg1 97.70(12) . 2_655
Br2 Hg1 Br2 Hg1 0.0 2_655 2_655
